data_7135864
loop_
_publ_author_name
'Manna, Arindam'
'Shee, Subhankar'
'khamaru, krishnendu'
'Lo, Rabindranath'
'Banerji, Biswadip'

_publ_section_title
;
 Visible-Light-Mediated Installation of Unactivated Alkyl Groups Enabling
 Access to Non-Natural Amino Acid Derivatives: Detailed Mechanistic
 Insights
;
_journal_name_full 'Chemical Communications'
_journal_paper_doi 10.1039/D6CC01933A
_journal_year 2026
_chemical_formula_moiety 'C17 H19 N O4'
_chemical_formula_sum 'C17 H19 N O4'
_chemical_formula_weight 301.345
_chemical_name_common 'methyl 3-cyclopentyl-2-(1,3-dioxoisoindolin-2-yl)propanoate'
_chemical_name_systematic bbam-486
_space_group_crystal_system triclinic
_space_group_IT_number 2
_space_group_name_Hall '-P 1'
_space_group_name_H-M_alt 'P -1'
_symmetry_Int_Tables_number 2
_atom_sites_solution_primary dual
_audit_creation_date 2025-12-11
_audit_creation_method
;
Olex2 1.5
(compiled 2025.07.13 svn.rb7424aed for OlexSys, GUI svn.r7314)
;
_audit_update_record
;
2025-12-12 deposited with the CCDC.	2026-05-28 downloaded from the CCDC.
;
_cell_angle_alpha 114.105(2)
_cell_angle_beta 95.762(2)
_cell_angle_gamma 108.060(2)
_cell_formula_units_Z 2
_cell_length_a 8.6663(7)
_cell_length_b 9.3358(7)
_cell_length_c 11.2322(9)
_cell_measurement_reflns_used 9116
_cell_measurement_temperature 100.00
_cell_measurement_theta_max 68.19
_cell_measurement_theta_min 4.47
_cell_volume 761.19(11)
_computing_cell_refinement 'SAINT V8.40B (?, 2016)'
_computing_data_reduction 'SAINT V8.40B (?, 2016)'
_computing_molecular_graphics 'Olex2 1.5 (Dolomanov et al., 2009)'
_computing_publication_material 'Olex2 1.5 (Dolomanov et al., 2009)'
_computing_structure_refinement 'olex2.refine 1.5 (Bourhis et al., 2015)'
_computing_structure_solution 'SHELXT 2018/2 (Sheldrick, 2018)'
_diffrn_ambient_temperature 100.00
_diffrn_measured_fraction_theta_full 0.9722
_diffrn_measured_fraction_theta_max 0.9713
_diffrn_measurement_device_type 'Bruker APEX-II CCD'
_diffrn_measurement_method '\f and \w scans'
_diffrn_radiation_type 'Cu K\a'
_diffrn_radiation_wavelength 1.54178
_diffrn_reflns_av_R_equivalents 0.0379
_diffrn_reflns_av_unetI/netI 0.0340
_diffrn_reflns_Laue_measured_fraction_full 0.9722
_diffrn_reflns_Laue_measured_fraction_max 0.9713
_diffrn_reflns_limit_h_max 10
_diffrn_reflns_limit_h_min -10
_diffrn_reflns_limit_k_max 11
_diffrn_reflns_limit_k_min -11
_diffrn_reflns_limit_l_max 13
_diffrn_reflns_limit_l_min -13
_diffrn_reflns_number 21145
_diffrn_reflns_point_group_measured_fraction_full 0.9722
_diffrn_reflns_point_group_measured_fraction_max 0.9713
_diffrn_reflns_theta_full 67.6786
_diffrn_reflns_theta_max 68.19
_diffrn_reflns_theta_min 4.47
_diffrn_source_current 1.2
_diffrn_source_power 0.06
_diffrn_source_voltage 50.0
_diffrn_standards_number 0
_exptl_absorpt_coefficient_mu 0.772
_exptl_absorpt_correction_T_max 0.7531
_exptl_absorpt_correction_T_min 0.6511
_exptl_absorpt_correction_type none
_exptl_absorpt_process_details
;
SADABS-2016/2 (Bruker,2016/2) was used for absorption correction.
wR2(int) was 0.1095 before and 0.0579 after correction.
The Ratio of minimum to maximum transmission is 0.8646.
The \l/2 correction factor is Not present.
;
_exptl_crystal_colour 'clear light white'
_exptl_crystal_colour_lustre clear
_exptl_crystal_colour_modifier light
_exptl_crystal_colour_primary white
_exptl_crystal_density_diffrn 1.315
_exptl_crystal_description needle
_exptl_crystal_F_000 321.137
_exptl_crystal_recrystallization_method methanol
_exptl_crystal_size_max 0.12
_exptl_crystal_size_mid 0.11
_exptl_crystal_size_min 0.1
_refine_diff_density_max 0.3186
_refine_diff_density_min -0.2544
_refine_diff_density_rms 0.0598
_refine_ls_d_res_high 0.8303
_refine_ls_d_res_low 9.8957
_refine_ls_extinction_coef 0.040(5)
_refine_ls_extinction_expression Fc^*^=kFc[1+0.001xFc^2^\l^3^/sin(2\q)]^-1/4^
_refine_ls_goodness_of_fit_ref 1.0534
_refine_ls_hydrogen_treatment constr
_refine_ls_matrix_type full
_refine_ls_number_constraints 31
_refine_ls_number_parameters 201
_refine_ls_number_reflns 2708
_refine_ls_number_restraints 0
_refine_ls_restrained_S_all 1.0534
_refine_ls_R_factor_all 0.0462
_refine_ls_R_factor_gt 0.0461
_refine_ls_shift/su_max 0.0007
_refine_ls_shift/su_mean 0.0002
_refine_ls_structure_factor_coef Fsqd
_refine_ls_weighting_details 'w=1/[\s^2^(Fo^2^)+(0.0807P)^2^+0.2510P] where P=(Fo^2^+2Fc^2^)/3'
_refine_ls_weighting_scheme calc
_refine_ls_wR_factor_gt 0.1275
_refine_ls_wR_factor_ref 0.1276
_reflns_Friedel_coverage 0.0
_reflns_limit_h_max 10
_reflns_limit_h_min -10
_reflns_limit_k_max 9
_reflns_limit_k_min -11
_reflns_limit_l_max 13
_reflns_limit_l_min 0
_reflns_number_gt 2691
_reflns_number_total 2708
_reflns_threshold_expression I>=2u(I)
_cod_data_source_file d6cc01933a2.cif
_cod_data_source_block BBAM_486_2_0m_a
_cod_original_sg_symbol_H-M P-1
_cod_database_code 7135864
_olex2_refinement_description
;
1. Fixed Uiso
 At 1.2 times of:
  All C(H) groups, All C(H,H) groups
 At 1.5 times of:
  All C(H,H,H) groups
2.a Ternary CH refined with riding coordinates:
 C00A(H00A), C00H(H00H)
2.b Secondary CH2 refined with riding coordinates:
 C00C(H00c,H00d), C00I(H00i,H00j), C00J(H00k,H00l), C00L(H00p,H00q), C00M(H00r,
 H00s)
2.c Aromatic/amide H refined with riding coordinates:
 C00B(H00B), C00D(H00e), C00G(H00G), C00E(H00f)
2.d Idealised Me refined as rotating group:
 C00K(H00m,H00n,H00o)
;
_olex2_submission_original_sample_id bbam-486
_olex2_submission_special_instructions 'No special instructions were received'

loop_
_space_group_symop_id
_space_group_symop_operation_xyz
1 x,y,z
2 -x,-y,-z

loop_
_atom_site_label
_atom_site_type_symbol
_atom_site_fract_x
_atom_site_fract_y
_atom_site_fract_z
_atom_site_U_iso_or_equiv
_atom_site_adp_type
_atom_site_occupancy
_atom_site_refinement_flags_posn
O001 O 0.83946(11) 0.73402(12) 0.78981(9) 0.0253(3) Uani 1.000000 .
O002 O 0.63203(11) 0.90116(11) 0.99013(9) 0.0259(3) Uani 1.000000 .
O003 O 0.34053(12) 0.41716(11) 0.59097(9) 0.0268(3) Uani 1.000000 .
O004 O 0.87866(12) 0.96891(13) 0.76585(11) 0.0328(3) Uani 1.000000 .
N005 N 0.50959(13) 0.67775(13) 0.77358(10) 0.0207(3) Uani 1.000000 .
C006 C 0.40997(15) 0.63288(16) 0.94340(13) 0.0209(3) Uani 1.000000 .
C007 C 0.53153(15) 0.75844(16) 0.91378(12) 0.0207(3) Uani 1.000000 .
C008 C 0.32241(15) 0.48610(16) 0.82206(13) 0.0208(3) Uani 1.000000 .
C009 C 0.38477(15) 0.51332(16) 0.71127(13) 0.0209(3) Uani 1.000000 .
C00A C 0.59602(16) 0.76067(16) 0.69994(12) 0.0217(3) Uani 1.000000 .
C00B C 0.38086(17) 0.64387(17) 1.06494(13) 0.0237(3) Uani 1.000000 .
C00C C 0.53144(17) 0.89311(16) 0.69458(13) 0.0246(3) Uani 1.000000 .
C00D C 0.25903(17) 0.50176(17) 1.06077(14) 0.0259(3) Uani 1.000000 .
C00E C 0.20190(16) 0.34437(16) 0.81688(13) 0.0231(3) Uani 1.000000 .
C00F C 0.78652(16) 0.83667(16) 0.75719(13) 0.0233(3) Uani 1.000000 .
C00G C 0.17122(17) 0.35462(17) 0.93893(14) 0.0259(3) Uani 1.000000 .
C00H C 0.34761(17) 0.81759(16) 0.61640(13) 0.0241(3) Uani 1.000000 .
C00I C 0.28041(18) 0.95314(17) 0.62127(14) 0.0275(3) Uani 1.000000 .
C00J C 0.30847(18) 0.70219(19) 0.46465(14) 0.0318(4) Uani 1.000000 .
C00K C 1.02033(17) 0.7934(2) 0.83847(16) 0.0314(4) Uani 1.000000 .
C00L C 0.12302(19) 0.85933(19) 0.50067(15) 0.0322(4) Uani 1.000000 .
C00M C 0.1322(2) 0.6887(2) 0.40932(17) 0.0468(5) Uani 1.000000 .
H00B H 0.44124(17) 0.74394(17) 1.14787(13) 0.0284(4) Uiso 1.000000 R
H00e H 0.23544(17) 0.50529(17) 1.14249(14) 0.0311(4) Uiso 1.000000 R
H00G H 0.08908(17) 0.25978(17) 0.93919(14) 0.0311(4) Uiso 1.000000 R
H00f H 0.14260(16) 0.24435(16) 0.73369(13) 0.0277(4) Uiso 1.000000 R
H00A H 0.57024(16) 0.67074(16) 0.60478(12) 0.0260(4) Uiso 1.000000 R
H00c H 0.54514(17) 0.97779(16) 0.78805(13) 0.0295(4) Uiso 1.000000 R
H00d H 0.60113(17) 0.95367(16) 0.65201(13) 0.0295(4) Uiso 1.000000 R
H00H H 0.27881(17) 0.75093(16) 0.65660(13) 0.0290(4) Uiso 1.000000 R
H00i H 0.25056(18) 1.00367(17) 0.70749(14) 0.0330(4) Uiso 1.000000 R
H00j H 0.36575(18) 1.04494(17) 0.61264(14) 0.0330(4) Uiso 1.000000 R
H00k H 0.39133(18) 0.75353(19) 0.42431(14) 0.0382(4) Uiso 1.000000 R
H00l H 0.30824(18) 0.58900(19) 0.44635(14) 0.0382(4) Uiso 1.000000 R
H00m H 1.07420(19) 0.8131(14) 0.7709(5) 0.0472(5) Uiso 1.000000 GR
H00n H 1.0610(3) 0.8999(8) 0.9232(6) 0.0472(5) Uiso 1.000000 GR
H00o H 1.04797(19) 0.7074(7) 0.8542(11) 0.0472(5) Uiso 1.000000 GR
H00p H 0.01938(19) 0.84063(19) 0.53223(15) 0.0386(4) Uiso 1.000000 R
H00q H 0.12338(19) 0.92624(19) 0.45128(15) 0.0386(4) Uiso 1.000000 R
H00r H 0.1158(2) 0.6689(2) 0.31454(17) 0.0562(6) Uiso 1.000000 R
H00s H 0.0445(2) 0.5938(2) 0.41271(17) 0.0562(6) Uiso 1.000000 R

loop_
_atom_site_aniso_label
_atom_site_aniso_U_11
_atom_site_aniso_U_22
_atom_site_aniso_U_33
_atom_site_aniso_U_12
_atom_site_aniso_U_13
_atom_site_aniso_U_23
O001 0.0199(5) 0.0264(5) 0.0273(5) 0.0054(4) 0.0035(4) 0.0135(4)
O002 0.0243(5) 0.0210(5) 0.0228(5) 0.0018(4) 0.0011(4) 0.0076(4)
O003 0.0271(5) 0.0237(5) 0.0196(5) 0.0036(4) 0.0039(4) 0.0062(4)
O004 0.0248(5) 0.0281(5) 0.0423(6) 0.0029(4) 0.0052(4) 0.0195(5)
N005 0.0197(5) 0.0191(5) 0.0191(6) 0.0038(4) 0.0031(4) 0.0083(4)
C006 0.0197(6) 0.0200(6) 0.0214(6) 0.0066(5) 0.0033(5) 0.0096(5)
C007 0.0193(6) 0.0201(6) 0.0203(6) 0.0064(5) 0.0028(5) 0.0086(5)
C008 0.0194(6) 0.0208(6) 0.0215(7) 0.0078(5) 0.0032(5) 0.0095(5)
C009 0.0183(6) 0.0200(6) 0.0210(6) 0.0060(5) 0.0025(5) 0.0079(5)
C00A 0.0214(6) 0.0213(6) 0.0187(6) 0.0042(5) 0.0045(5) 0.0089(5)
C00B 0.0254(7) 0.0215(6) 0.0211(6) 0.0078(5) 0.0034(5) 0.0086(5)
C00C 0.0257(7) 0.0218(6) 0.0231(7) 0.0056(5) 0.0037(5) 0.0107(5)
C00D 0.0286(7) 0.0267(7) 0.0245(7) 0.0098(6) 0.0088(5) 0.0139(6)
C00E 0.0209(6) 0.0204(6) 0.0242(7) 0.0060(5) 0.0024(5) 0.0092(5)
C00F 0.0235(7) 0.0227(7) 0.0200(6) 0.0056(5) 0.0053(5) 0.0092(5)
C00G 0.0236(6) 0.0232(7) 0.0297(7) 0.0052(5) 0.0062(5) 0.0142(6)
C00H 0.0235(7) 0.0230(6) 0.0242(7) 0.0074(5) 0.0050(5) 0.0108(5)
C00I 0.0302(7) 0.0257(7) 0.0264(7) 0.0115(6) 0.0063(6) 0.0117(6)
C00J 0.0304(8) 0.0339(8) 0.0249(7) 0.0158(6) 0.0016(6) 0.0068(6)
C00K 0.0188(7) 0.0385(8) 0.0373(8) 0.0084(6) 0.0064(6) 0.0200(7)
C00L 0.0305(7) 0.0348(8) 0.0310(8) 0.0155(6) 0.0041(6) 0.0139(6)
C00M 0.0402(9) 0.0464(10) 0.0364(9) 0.0247(8) -0.0077(7) 0.0015(8)

loop_
_atom_type_symbol
_atom_type_scat_dispersion_real
_atom_type_scat_dispersion_imag
_atom_type_scat_Cromer_Mann_a1
_atom_type_scat_Cromer_Mann_a2
_atom_type_scat_Cromer_Mann_a3
_atom_type_scat_Cromer_Mann_a4
_atom_type_scat_Cromer_Mann_b1
_atom_type_scat_Cromer_Mann_b2
_atom_type_scat_Cromer_Mann_b3
_atom_type_scat_Cromer_Mann_b4
_atom_type_scat_Cromer_Mann_c
_atom_type_scat_source
_atom_type_scat_dispersion_source
C 0.01788 0.00908 2.31000 1.02000 1.58860 0.86500 20.84390 10.20750 0.56870 51.65120 0.21560 'International Tables Volume C Table 6.1.1.4 (pp. 500-502)' 'Brennan, Cowan, Rev. Sci. Instrum., 1992, 63, 850'
H 0.00000 0.00000 0.49300 0.32291 0.14019 0.04081 10.51090 26.12570 3.14236 57.79970 0.00304 'International Tables Volume C Table 6.1.1.4 (pp. 500-502)' 'Brennan, Cowan, Rev. Sci. Instrum., 1992, 63, 850'
N 0.03110 0.01806 12.21260 3.13220 2.01250 1.16630 0.00570 9.89330 28.99750 0.58260 -11.52900 'International Tables Volume C Table 6.1.1.4 (pp. 500-502)' 'Brennan, Cowan, Rev. Sci. Instrum., 1992, 63, 850'
O 0.04960 0.03233 3.04850 2.28680 1.54630 0.86700 13.27710 5.70110 0.32390 32.90890 0.25080 'International Tables Volume C Table 6.1.1.4 (pp. 500-502)' 'Brennan, Cowan, Rev. Sci. Instrum., 1992, 63, 850'

loop_
_geom_angle_atom_site_label_1
_geom_angle_atom_site_label_2
_geom_angle_atom_site_label_3
_geom_angle
_geom_angle_site_symmetry_1
_geom_angle_site_symmetry_3
_geom_angle_publ_flag
C00K O001 C00F 115.09(10) . . ?
C009 N005 C007 111.98(10) . . ?
C00A N005 C007 123.96(10) . . ?
C00A N005 C009 123.85(10) . . ?
C008 C006 C007 108.12(11) . . ?
C00B C006 C007 130.42(12) . . ?
C00B C006 C008 121.45(12) . . ?
N005 C007 O002 124.56(12) . . ?
C006 C007 O002 129.67(12) . . ?
C006 C007 N005 105.77(10) . . ?
C009 C008 C006 108.35(11) . . ?
C00E C008 C006 121.80(12) . . ?
C00E C008 C009 129.83(12) . . ?
N005 C009 O003 125.19(12) . . ?
C008 C009 O003 129.03(12) . . ?
C008 C009 N005 105.78(10) . . ?
C00C C00A N005 111.86(10) . . ?
C00F C00A N005 111.53(10) . . ?
C00F C00A C00C 111.57(10) . . ?
H00A C00A N005 107.19(6) . . ?
H00A C00A C00C 107.19(7) . . ?
H00A C00A C00F 107.19(7) . . ?
C00D C00B C006 117.20(12) . . ?
H00B C00B C006 121.40(7) . . ?
H00B C00B C00D 121.40(8) . . ?
C00H C00C C00A 113.52(11) . . ?
H00c C00C C00A 108.86(7) . . ?
H00c C00C C00H 108.86(7) . . ?
H00d C00C C00A 108.86(7) . . ?
H00d C00C C00H 108.86(7) . . ?
H00d C00C H00c 107.7 . . ?
C00G C00D C00B 121.28(12) . . ?
H00e C00D C00B 119.36(8) . . ?
H00e C00D C00G 119.36(8) . . ?
C00G C00E C008 117.12(12) . . ?
H00f C00E C008 121.44(8) . . ?
H00f C00E C00G 121.44(7) . . ?
O004 C00F O001 124.02(12) . . ?
C00A C00F O001 111.79(11) . . ?
C00A C00F O004 124.10(12) . . ?
C00E C00G C00D 121.14(12) . . ?
H00G C00G C00D 119.43(8) . . ?
H00G C00G C00E 119.43(7) . . ?
C00I C00H C00C 112.98(11) . . ?
C00J C00H C00C 115.70(11) . . ?
C00J C00H C00I 102.65(11) . . ?
H00H C00H C00C 108.40(7) . . ?
H00H C00H C00I 108.40(7) . . ?
H00H C00H C00J 108.40(8) . . ?
C00L C00I C00H 105.62(11) . . ?
H00i C00I C00H 110.62(7) . . ?
H00i C00I C00L 110.62(8) . . ?
H00j C00I C00H 110.62(7) . . ?
H00j C00I C00L 110.62(8) . . ?
H00j C00I H00i 108.7 . . ?
C00M C00J C00H 103.43(11) . . ?
H00k C00J C00H 111.07(8) . . ?
H00k C00J C00M 111.07(10) . . ?
H00l C00J C00H 111.07(7) . . ?
H00l C00J C00M 111.07(9) . . ?
H00l C00J H00k 109.0 . . ?
H00m C00K O001 109.5 . . ?
H00n C00K O001 109.5 . . ?
H00n C00K H00m 109.5 . . ?
H00o C00K O001 109.5 . . ?
H00o C00K H00m 109.5 . . ?
H00o C00K H00n 109.5 . . ?
C00M C00L C00I 105.84(12) . . ?
H00p C00L C00I 110.57(8) . . ?
H00p C00L C00M 110.57(10) . . ?
H00q C00L C00I 110.57(8) . . ?
H00q C00L C00M 110.57(10) . . ?
H00q C00L H00p 108.7 . . ?
C00L C00M C00J 105.83(13) . . ?
H00r C00M C00J 110.57(9) . . ?
H00r C00M C00L 110.57(9) . . ?
H00s C00M C00J 110.57(10) . . ?
H00s C00M C00L 110.57(10) . . ?
H00s C00M H00r 108.7 . . ?

loop_
_geom_bond_atom_site_label_1
_geom_bond_atom_site_label_2
_geom_bond_distance
_geom_bond_site_symmetry_2
_geom_bond_publ_flag
O001 C00F 1.3374(17) . ?
O001 C00K 1.4508(16) . ?
O002 C007 1.2110(15) . ?
O003 C009 1.2126(16) . ?
O004 C00F 1.2026(16) . ?
N005 C007 1.4020(16) . ?
N005 C009 1.3991(16) . ?
N005 C00A 1.4603(16) . ?
C006 C007 1.4892(17) . ?
C006 C008 1.3904(18) . ?
C006 C00B 1.3816(18) . ?
C008 C009 1.4877(18) . ?
C008 C00E 1.3832(18) . ?
C00A C00C 1.5260(18) . ?
C00A C00F 1.5266(17) . ?
C00A H00A 1.0000 . ?
C00B C00D 1.3957(19) . ?
C00B H00B 0.9500 . ?
C00C C00H 1.5242(18) . ?
C00C H00c 0.9900 . ?
C00C H00d 0.9900 . ?
C00D C00G 1.3950(19) . ?
C00D H00e 0.9500 . ?
C00E C00G 1.3932(19) . ?
C00E H00f 0.9500 . ?
C00G H00G 0.9500 . ?
C00H C00I 1.5331(18) . ?
C00H C00J 1.5292(18) . ?
C00H H00H 1.0000 . ?
C00I C00L 1.5434(19) . ?
C00I H00i 0.9900 . ?
C00I H00j 0.9900 . ?
C00J C00M 1.537(2) . ?
C00J H00k 0.9900 . ?
C00J H00l 0.9900 . ?
C00K H00m 0.9800 . ?
C00K H00n 0.9800 . ?
C00K H00o 0.9800 . ?
C00L C00M 1.535(2) . ?
C00L H00p 0.9900 . ?
C00L H00q 0.9900 . ?
C00M H00r 0.9900 . ?
C00M H00s 0.9900 . ?

loop_
_geom_torsion_atom_site_label_1
_geom_torsion_atom_site_label_2
_geom_torsion_atom_site_label_3
_geom_torsion_atom_site_label_4
_geom_torsion
_geom_torsion_site_symmetry_1
_geom_torsion_site_symmetry_2
_geom_torsion_site_symmetry_3
_geom_torsion_site_symmetry_4
_geom_torsion_publ_flag
O001 C00F C00A N005 40.44(11) . . . . ?
O001 C00F C00A C00C 166.34(11) . . . . ?
O002 C007 N005 C009 179.93(13) . . . . ?
O002 C007 N005 C00A -5.13(16) . . . . ?
O002 C007 C006 C008 -179.63(15) . . . . ?
O002 C007 C006 C00B -1.14(18) . . . . ?
O003 C009 N005 C007 179.42(13) . . . . ?
O003 C009 N005 C00A 4.49(16) . . . . ?
O003 C009 C008 C006 -179.54(15) . . . . ?
O003 C009 C008 C00E 1.61(17) . . . . ?
O004 C00F O001 C00K 0.28(16) . . . . ?
O004 C00F C00A N005 -142.90(13) . . . . ?
O004 C00F C00A C00C -17.01(15) . . . . ?
N005 C007 C006 C008 -0.16(11) . . . . ?
N005 C007 C006 C00B 178.33(10) . . . . ?
N005 C009 C008 C006 0.40(11) . . . . ?
N005 C009 C008 C00E -178.46(10) . . . . ?
N005 C00A C00C C00H -64.21(11) . . . . ?
C006 C007 N005 C009 0.43(11) . . . . ?
C006 C007 N005 C00A 175.36(9) . . . . ?
C006 C008 C00E C00G 0.11(14) . . . . ?
C006 C00B C00D C00G 0.36(15) . . . . ?
C007 N005 C009 C008 -0.52(11) . . . . ?
C007 N005 C00A C00C -70.64(12) . . . . ?
C007 N005 C00A C00F 55.09(13) . . . . ?
C007 C006 C008 C009 -0.15(11) . . . . ?
C007 C006 C008 C00E 178.82(10) . . . . ?
C007 C006 C00B C00D -178.71(14) . . . . ?
C008 C006 C00B C00D -0.40(14) . . . . ?
C008 C009 N005 C00A -175.46(9) . . . . ?
C008 C00E C00G C00D -0.15(14) . . . . ?
C009 N005 C00A C00C 103.70(12) . . . . ?
C009 N005 C00A C00F -130.57(12) . . . . ?
C009 C008 C006 C00B -178.80(10) . . . . ?
C009 C008 C00E C00G 178.84(14) . . . . ?
C00A C00C C00H C00I 175.44(11) . . . . ?
C00A C00C C00H C00J -66.65(12) . . . . ?
C00A C00F O001 C00K 176.94(11) . . . . ?
C00B C006 C008 C00E 0.17(15) . . . . ?
C00B C00D C00G C00E -0.09(16) . . . . ?
C00C C00H C00I C00L 160.09(12) . . . . ?
C00C C00H C00J C00M -164.46(14) . . . . ?
C00F C00A C00C C00H 170.08(10) . . . . ?
C00H C00I C00L C00M -15.17(13) . . . . ?
C00H C00J C00M C00L 31.93(13) . . . . ?
C00I C00H C00J C00M -40.95(13) . . . . ?
C00I C00L C00M C00J -10.31(13) . . . . ?
C00J C00H C00I C00L 34.79(12) . . . . ?
